data_4061997
_journal_name_full Organometallics
_journal_year 2003
_chemical_formula_moiety '(C21 H30 Co N6 O2 1+), (Cl O4 1-)'
_chemical_formula_sum 'C21 H30 Cl Co N6 O6'
_chemical_formula_weight 556.89
_space_group_IT_number 60
_symmetry_cell_setting orthorhombic
_symmetry_space_group_name_Hall '-P 2n 2c'
_symmetry_space_group_name_H-M 'P c a n'
_cell_angle_alpha 90.00
_cell_angle_beta 90.00
_cell_angle_gamma 90.00
_cell_formula_units_Z 8
_cell_length_a 10.840(3)
_cell_length_b 14.930(1)
_cell_length_c 31.751(4)
_cell_measurement_temperature 293(2)
_cell_volume 5138.6(16)
_diffrn_ambient_temperature 293(2)
_exptl_crystal_density_diffrn 1.440
_cod_database_code 4061997

loop_
_symmetry_equiv_pos_as_xyz
'x, y, z'
'-x+1/2, -y+1/2, z+1/2'
'x, -y, -z+1/2'
'-x+1/2, y+1/2, -z'
'-x, -y, -z'
'x-1/2, y-1/2, -z-1/2'
'-x, y, z-1/2'
'x-1/2, -y-1/2, z'

loop_
_atom_site_label
_atom_site_type_symbol
_atom_site_fract_x
_atom_site_fract_y
_atom_site_fract_z
_atom_site_U_iso_or_equiv
_atom_site_adp_type
_atom_site_occupancy
_atom_site_symmetry_multiplicity
_atom_site_calc_flag
_atom_site_refinement_flags
_atom_site_disorder_assembly
_atom_site_disorder_group
C C 0.5350(4) 0.0496(3) 0.06214(12) 0.0629(10) Uani 1 1 d . . .
H0A H 0.5620 0.0288 0.0347 0.075 Uiso 1 1 calc R . .
H0B H 0.5421 0.1138 0.0659 0.075 Uiso 1 1 calc R . .
C1 C 0.2652(5) -0.1605(3) 0.13189(13) 0.0798(15) Uani 1 1 d . . .
H1 H 0.2985 -0.1984 0.1116 0.096 Uiso 1 1 calc R . .
C2 C 0.1909(7) -0.1965(3) 0.16272(16) 0.105(2) Uani 1 1 d . . .
H2 H 0.1747 -0.2576 0.1632 0.126 Uiso 1 1 calc R . .
C3 C 0.1407(7) -0.1408(4) 0.19297(17) 0.116(3) Uani 1 1 d . . .
H3 H 0.0915 -0.1640 0.2143 0.139 Uiso 1 1 calc R . .
C4 C 0.1642(6) -0.0516(3) 0.19101(15) 0.0910(17) Uani 1 1 d . . .
H4 H 0.1278 -0.0125 0.2101 0.109 Uiso 1 1 calc R . .
C5 C 0.2442(5) -0.0194(3) 0.15972(12) 0.0635(10) Uani 1 1 d . . .
C6 C 0.2887(5) 0.0748(3) 0.15947(11) 0.0645(10) Uani 1 1 d . . .
H6A H 0.3562 0.0810 0.1793 0.077 Uiso 1 1 calc R . .
H6B H 0.2226 0.1141 0.1685 0.077 Uiso 1 1 calc R . .
C7 C 0.2896(6) 0.2296(3) 0.06780(17) 0.0900(15) Uani 1 1 d . . .
H7A H 0.3566 0.2093 0.0505 0.135 Uiso 1 1 calc R . .
H7B H 0.3196 0.2726 0.0878 0.135 Uiso 1 1 calc R . .
H7C H 0.2278 0.2570 0.0504 0.135 Uiso 1 1 calc R . .
C8 C 0.2332(4) 0.1496(3) 0.09133(13) 0.0653(10) Uani 1 1 d . . .
H8 H 0.1694 0.1716 0.1106 0.078 Uiso 1 1 calc R . .
C9 C 0.1759(5) 0.0841(3) 0.06146(13) 0.0685(11) Uani 1 1 d . . .
C10 C 0.0524(6) 0.1032(4) 0.04181(19) 0.0983(17) Uani 1 1 d . . .
H10A H 0.0336 0.0576 0.0215 0.147 Uiso 1 1 calc R . .
H10B H 0.0548 0.1605 0.0281 0.147 Uiso 1 1 calc R . .
H10C H -0.0099 0.1037 0.0633 0.147 Uiso 1 1 calc R . .
C11 C 0.5311(6) -0.1025(4) 0.22248(14) 0.0882(16) Uani 1 1 d . . .
H11 H 0.4569 -0.1218 0.2340 0.106 Uiso 1 1 calc R . .
C12 C 0.6380(7) -0.1309(4) 0.24100(15) 0.0896(18) Uani 1 1 d . . .
H12 H 0.6360 -0.1692 0.2641 0.108 Uiso 1 1 calc R . .
C13 C 0.7468(6) -0.1022(4) 0.22505(17) 0.0950(18) Uani 1 1 d . . .
H13 H 0.8209 -0.1193 0.2375 0.114 Uiso 1 1 calc R . .
C14 C 0.7465(5) -0.0464(3) 0.18959(14) 0.0807(14) Uani 1 1 d . . .
H14 H 0.8201 -0.0269 0.1776 0.097 Uiso 1 1 calc R . .
C15 C 0.6330(5) -0.0208(3) 0.17260(13) 0.0680(12) Uani 1 1 d . . .
C16 C 0.6265(4) 0.0392(3) 0.13465(14) 0.0683(11) Uani 1 1 d . . .
H16A H 0.5803 0.0927 0.1418 0.082 Uiso 1 1 calc R . .
H16B H 0.7093 0.0574 0.1269 0.082 Uiso 1 1 calc R . .
C17 C 0.7566(5) -0.0807(4) 0.06819(19) 0.0964(17) Uani 1 1 d . . .
H17A H 0.7920 -0.1381 0.0618 0.145 Uiso 1 1 calc R . .
H17B H 0.8082 -0.0500 0.0881 0.145 Uiso 1 1 calc R . .
H17C H 0.7504 -0.0459 0.0429 0.145 Uiso 1 1 calc R . .
C18 C 0.6280(4) -0.0938(3) 0.08707(12) 0.0634(10) Uani 1 1 d . . .
H18 H 0.6384 -0.1266 0.1136 0.076 Uiso 1 1 calc R . .
C19 C 0.5421(4) -0.1471(3) 0.06031(11) 0.0640(10) Uani 1 1 d . . .
C20 C 0.5770(6) -0.2364(4) 0.04318(17) 0.0933(16) Uani 1 1 d . . .
H20A H 0.5625 -0.2815 0.0641 0.140 Uiso 1 1 calc R . .
H20B H 0.6628 -0.2361 0.0357 0.140 Uiso 1 1 calc R . .
H20C H 0.5283 -0.2491 0.0186 0.140 Uiso 1 1 calc R . .
N1 N 0.2913(4) -0.07350(19) 0.13007(9) 0.0584(8) Uani 1 1 d . . .
N2 N 0.3313(3) 0.10191(19) 0.11666(9) 0.0568(8) Uani 1 1 d . . .
H2A H 0.3965 0.1398 0.1197 0.068 Uiso 1 1 calc R . .
N3 N 0.2406(3) 0.0141(2) 0.05404(10) 0.0594(8) Uani 1 1 d . . .
N4 N 0.4327(4) -0.1131(2) 0.05560(9) 0.0577(8) Uani 1 1 d . . .
N5 N 0.5667(4) -0.00553(19) 0.09769(11) 0.0567(8) Uani 1 1 d . . .
N6 N 0.5263(5) -0.0487(3) 0.18889(11) 0.0797(11) Uani 1 1 d . . .
O1 O 0.1915(3) -0.04570(19) 0.02587(10) 0.0769(9) Uani 1 1 d . . .
H1A H 0.2387 -0.0881 0.0230 0.115 Uiso 1 1 calc . . .
O2 O 0.3499(3) -0.15966(19) 0.03253(8) 0.0688(8) Uani 1 1 d . . .
O3 O 0.5077(3) 0.2444(2) 0.15233(12) 0.0922(11) Uani 1 1 d . . .
O4 O 0.3172(4) 0.2953(3) 0.17702(14) 0.1137(13) Uani 1 1 d . . .
O5 O 0.4513(5) 0.3934(3) 0.14570(16) 0.1218(16) Uani 1 1 d . . .
O6 O 0.5029(5) 0.3397(4) 0.21095(13) 0.1292(16) Uani 1 1 d . . .
Co Co 0.38997(5) -0.00695(3) 0.085425(14) 0.0509(2) Uani 1 1 d . . .
Cl Cl 0.44371(12) 0.31478(7) 0.17347(4) 0.0735(4) Uani 1 1 d . . .

loop_
_atom_site_aniso_label
_atom_site_aniso_U_11
_atom_site_aniso_U_22
_atom_site_aniso_U_33
_atom_site_aniso_U_23
_atom_site_aniso_U_13
_atom_site_aniso_U_12
C 0.064(3) 0.070(2) 0.055(2) 0.0139(16) -0.0009(17) 0.0010(18)
C1 0.119(5) 0.057(2) 0.063(2) 0.0015(17) 0.018(2) -0.010(2)
C2 0.168(7) 0.068(3) 0.080(3) 0.002(2) 0.043(4) -0.027(3)
C3 0.179(8) 0.092(4) 0.077(3) 0.010(3) 0.050(4) -0.028(4)
C4 0.123(5) 0.081(3) 0.069(3) 0.000(2) 0.036(3) -0.006(3)
C5 0.075(3) 0.064(2) 0.0510(19) 0.0001(16) 0.0043(18) -0.0014(19)
C6 0.076(3) 0.066(2) 0.0514(19) -0.0024(15) 0.0023(18) 0.0076(19)
C7 0.112(5) 0.067(3) 0.091(3) 0.020(2) -0.015(3) 0.000(3)
C8 0.065(3) 0.063(2) 0.069(2) 0.0057(17) -0.0018(18) 0.0097(19)
C9 0.067(3) 0.071(2) 0.068(2) 0.0074(19) -0.007(2) 0.008(2)
C10 0.083(4) 0.108(4) 0.104(4) -0.004(3) -0.027(3) 0.028(3)
C11 0.114(5) 0.092(3) 0.059(2) 0.003(2) -0.003(3) -0.003(3)
C12 0.136(6) 0.074(3) 0.059(2) 0.000(2) -0.020(3) 0.009(3)
C13 0.113(5) 0.083(3) 0.090(3) 0.000(3) -0.040(3) 0.008(3)
C14 0.088(4) 0.078(3) 0.076(3) -0.001(2) -0.028(2) 0.000(2)
C15 0.082(4) 0.060(2) 0.062(2) -0.0064(17) -0.021(2) 0.001(2)
C16 0.068(3) 0.064(2) 0.073(2) 0.0043(19) -0.017(2) -0.0062(19)
C17 0.064(4) 0.119(5) 0.107(4) -0.002(3) 0.011(3) 0.012(3)
C18 0.059(3) 0.071(2) 0.060(2) 0.0051(17) -0.0014(17) 0.0112(18)
C19 0.070(3) 0.074(2) 0.0482(18) -0.0051(16) -0.0014(17) 0.011(2)
C20 0.091(4) 0.094(3) 0.095(3) -0.034(3) -0.008(3) 0.028(3)
N1 0.072(2) 0.0534(16) 0.0503(15) 0.0020(12) 0.0035(14) -0.0036(14)
N2 0.058(2) 0.0534(16) 0.0587(17) 0.0043(12) -0.0019(14) -0.0039(14)
N3 0.062(2) 0.0600(17) 0.0565(17) 0.0006(13) -0.0061(14) -0.0021(14)
N4 0.068(2) 0.0590(16) 0.0464(15) 0.0005(12) 0.0018(14) -0.0009(15)
N5 0.054(2) 0.0581(17) 0.0582(17) 0.0056(12) -0.0037(15) 0.0015(13)
N6 0.090(3) 0.088(3) 0.062(2) 0.0060(18) -0.0103(19) 0.002(2)
O1 0.073(2) 0.0739(18) 0.084(2) -0.0113(14) -0.0254(16) 0.0012(15)
O2 0.074(2) 0.0683(16) 0.0640(15) -0.0136(12) -0.0084(14) -0.0038(14)
O3 0.082(3) 0.074(2) 0.121(3) -0.0208(18) 0.0177(19) 0.0080(17)
O4 0.066(3) 0.131(3) 0.144(3) -0.036(3) 0.021(2) -0.011(2)
O5 0.142(5) 0.085(2) 0.139(4) 0.019(2) 0.016(3) 0.016(3)
O6 0.125(4) 0.169(4) 0.093(3) -0.030(3) -0.025(3) 0.002(3)
Co 0.0533(4) 0.0523(3) 0.0470(3) 0.00262(17) -0.0008(2) -0.00042(19)
Cl 0.0649(8) 0.0763(7) 0.0794(7) -0.0197(5) 0.0002(5) 0.0044(5)

loop_
_geom_bond_atom_site_label_1
_geom_bond_atom_site_label_2
_geom_bond_distance
_geom_bond_site_symmetry_2
_geom_bond_publ_flag
C N5 1.438(5) . ?
C Co 1.931(4) . ?
C1 N1 1.330(5) . ?
C1 C2 1.377(6) . ?
C2 C3 1.383(7) . ?
C3 C4 1.356(7) . ?
C4 C5 1.404(6) . ?
C5 N1 1.342(5) . ?
C5 C6 1.486(6) . ?
C6 N2 1.492(5) . ?
C7 C8 1.537(6) . ?
C8 C9 1.497(6) . ?
C8 N2 1.512(5) . ?
C9 N3 1.280(5) . ?
C9 C10 1.504(7) . ?
C11 N6 1.335(6) . ?
C11 C12 1.368(8) . ?
C12 C13 1.353(8) . ?
C13 C14 1.401(7) . ?
C14 C15 1.397(6) . ?
C15 N6 1.334(7) . ?
C15 C16 1.503(6) . ?
C16 N5 1.498(5) . ?
C17 C18 1.531(6) . ?
C18 C19 1.490(6) . ?
C18 N5 1.514(5) . ?
C19 N4 1.299(6) . ?
C19 C20 1.489(6) . ?
N1 Co 2.035(3) . ?
N2 Co 2.007(3) . ?
N3 O1 1.371(4) . ?
N3 Co 1.927(4) . ?
N4 O2 1.351(4) . ?
N4 Co 1.903(3) . ?
N5 Co 1.955(4) . ?
O3 Cl 1.427(3) . ?
O4 Cl 1.406(4) . ?
O5 Cl 1.470(4) . ?
O6 Cl 1.402(4) . ?
